data_9000484
loop_
_publ_author_name
'Moore, P. B.'
'Araki, T.'

_publ_section_title
;
 Painite, CaZrB[Al9O18]: Its crystal structure and relation to jeremejevite,
 B5[X3Al6(OH)3O15], and fluoborite, B3[Mg9(F,OH)9O9]
;
_journal_name_full 'American Mineralogist'
_journal_page_first 88
_journal_page_last 94
_journal_volume 61
_journal_year 1976
_chemical_formula_sum 'Al9 B Ca O18 Zr'
_chemical_name_mineral Painite
_space_group_IT_number 173
_symmetry_space_group_name_Hall 'P 6c'
_symmetry_space_group_name_H-M 'P 63'
_cell_angle_alpha 90
_cell_angle_beta 90
_cell_angle_gamma 120
_cell_length_a 8.715
_cell_length_b 8.715
_cell_length_c 8.472
_cell_formula_units_Z 2
_cell_volume 557.252
_database_code_amcsd 0000495
_exptl_crystal_density_diffrn 4.011
_cod_original_formula_sum 'Zr Ca Al9 B O18'
_cod_database_code 9000484

loop_
_space_group_symop_operation_xyz
x,y,z
x-y,x,1/2+z
-y,x-y,z
-x,-y,1/2+z
-x+y,-x,z
y,-x+y,1/2+z

loop_
_atom_site_label
_atom_site_fract_x
_atom_site_fract_y
_atom_site_fract_z
_atom_site_U_iso_or_equiv
Zr 0.66667 0.33333 0.25000 0.00722
Ca 0.00000 0.00000 0.49290 0.01558
Al1 0.33290 0.33730 0.74900 0.00773
Al2 0.34250 0.36250 0.07910 0.00798
Al3 0.34370 0.35960 0.42240 0.00684
B 0.33330 0.66670 0.24950 0.01064
O1 0.39920 0.55180 0.24950 0.01026
O2 0.40520 0.52370 0.59190 0.00874
O3 0.40600 0.52350 0.90700 0.00684
O4 0.32810 0.21860 0.25030 0.00874
O5 0.30190 0.19350 0.58070 0.00735
O6 0.29830 0.19120 0.91650 0.00925

loop_
_cod_related_entry_id
_cod_related_entry_database
_cod_related_entry_code
1 AMCSD 0000495
